data_7702518
loop_
_publ_author_name
'Yang, Guang'
'Zhu, Huai-Gang'
'Liang, Bing-Hua'
'Chen, Xiao-Ming'

_publ_section_title
;
 Syntheses and crystal structures of four metal--organic co-ordination
 networks constructed from cadmium(II) thiocyanate and nicotinic acid
 derivatives with hydrogen bonds
;
_journal_issue 5
_journal_name_full 'Journal of the Chemical Society, Dalton Transactions'
_journal_page_first 580
_journal_paper_doi 10.1039/b009129o
_journal_year 2001
_chemical_formula_sum 'C14 H14 Cd N6 O3 S2'
_chemical_formula_weight 490.83
_space_group_IT_number 15
_space_group_name_Hall '-C 2yc'
_space_group_name_H-M_alt 'C 1 2/c 1'
_symmetry_cell_setting monoclinic
_symmetry_space_group_name_H-M 'C 1 2/c 1'
_atom_sites_solution_hydrogens geom
_atom_sites_solution_primary direct
_atom_sites_solution_secondary difmap
_audit_creation_method SHELXL-97
_cell_angle_alpha 90.00
_cell_angle_beta 92.67
_cell_angle_gamma 90.00
_cell_formula_units_Z 4
_cell_length_a 24.290(12)
_cell_length_b 9.863(4)
_cell_length_c 7.617(3)
_cell_measurement_reflns_used 25
_cell_measurement_temperature 293(2)
_cell_measurement_theta_max 15
_cell_measurement_theta_min 7.5
_cell_volume 1822.8(14)
_computing_cell_refinement 'SHELXTL-Plus (Sheldrick, 1990)'
_computing_data_collection 'SHELXTL-Plus (Sheldrick, 1990)'
_computing_data_reduction 'SHELXL-97 (Sheldrick, 1997)'
_computing_molecular_graphics 'SHELXTL Version 5 (Sheldrick, 1997)'
_computing_publication_material 'SHELXL-97 (Sheldrick, 1997)'
_computing_structure_refinement 'SHELXL-97 (Sheldrick, 1997)'
_computing_structure_solution 'SHELXS-97 (Sheldrick, 1990)'
_diffrn_ambient_temperature 293(2)
_diffrn_measured_fraction_theta_full 0.471
_diffrn_measured_fraction_theta_max 0.471
_diffrn_measurement_device_type 'Siemens R3m'
_diffrn_measurement_method \w-scan
_diffrn_radiation_monochromator graphite
_diffrn_radiation_source 'fine-focus sealed tube'
_diffrn_radiation_type MoK\a
_diffrn_radiation_wavelength 0.71073
_diffrn_reflns_av_R_equivalents 0.0234
_diffrn_reflns_av_sigmaI/netI 0.0292
_diffrn_reflns_limit_h_max 30
_diffrn_reflns_limit_h_min 0
_diffrn_reflns_limit_k_max 12
_diffrn_reflns_limit_k_min 0
_diffrn_reflns_limit_l_max 9
_diffrn_reflns_limit_l_min -9
_diffrn_reflns_number 2025
_diffrn_reflns_theta_full 26.98
_diffrn_reflns_theta_max 26.98
_diffrn_reflns_theta_min 2.23
_diffrn_standards_decay_% none
_diffrn_standards_interval_count 200
_diffrn_standards_number 2
_exptl_absorpt_coefficient_mu 1.455
_exptl_absorpt_correction_T_max 0.694
_exptl_absorpt_correction_T_min 0.642
_exptl_absorpt_correction_type Semi-empirical
_exptl_crystal_colour colorless
_exptl_crystal_density_diffrn 1.789
_exptl_crystal_density_method 'not measured'
_exptl_crystal_description polyhedra
_exptl_crystal_F_000 976
_exptl_crystal_size_max 0.45
_exptl_crystal_size_mid 0.38
_exptl_crystal_size_min 0.33
_refine_diff_density_max 0.450
_refine_diff_density_min -0.877
_refine_diff_density_rms 0.087
_refine_ls_extinction_coef 0.0013(4)
_refine_ls_extinction_expression Fc^*^=kFc[1+0.001xFc^2^\l^3^/sin(2\q)]^-1/4^
_refine_ls_extinction_method SHELXL
_refine_ls_goodness_of_fit_ref 0.963
_refine_ls_hydrogen_treatment mixed
_refine_ls_matrix_type full
_refine_ls_number_parameters 118
_refine_ls_number_reflns 1981
_refine_ls_number_restraints 0
_refine_ls_restrained_S_all 0.963
_refine_ls_R_factor_all 0.0492
_refine_ls_R_factor_gt 0.0341
_refine_ls_shift/su_max 0.000
_refine_ls_shift/su_mean 0.000
_refine_ls_structure_factor_coef Fsqd
_refine_ls_weighting_details 'w=1/[\s^2^(Fo^2^)+(0.0496P)^2^+5.7409P] where P=(Fo^2^+2Fc^2^)/3'
_refine_ls_weighting_scheme calc
_refine_ls_wR_factor_gt 0.0832
_refine_ls_wR_factor_ref 0.0910
_reflns_number_gt 1581
_reflns_number_total 1981
_reflns_threshold_expression >2sigma(I)
_cod_data_source_file b009129o.txt
_cod_data_source_block Complex_2
_cod_depositor_comments
;
The following automatic conversions were performed:

data item '_symmetry_cell_setting' value 'Monoclinic' was changed to
'monoclinic' in accordance with the
/home/saulius/struct/COD-crude-data/automatic-downloads/DataCite-retrospective/RSC/depositions/lib/dictionaries/cif_core.dic
dictionary named 'cif_core.dic' version 2.4.2 last updated on
2011-04-26.

data item '_refine_ls_weighting_scheme' value 'calc
w=1/[\s^2^(Fo^2^)+(0.0496P)^2^+5.7409P] where P=(Fo^2^+2Fc^2^)/3' was
changed to 'calc'. A new data item '_refine_ls_weighting_details' was
created with the value set to
'w=1/[\s^2^(Fo^2^)+(0.0496P)^2^+5.7409P] where P=(Fo^2^+2Fc^2^)/3'.

Automatic conversion script
Id: cif_fix_values 6909 2019-04-08 15:41:33Z antanas 
;
_cod_original_sg_symbol_H-M C2/c
_cod_database_code 7702518

loop_
_symmetry_equiv_pos_as_xyz
'x, y, z'
'-x, y, -z+1/2'
'x+1/2, y+1/2, z'
'-x+1/2, y+1/2, -z+1/2'
'-x, -y, -z'
'x, -y, z-1/2'
'-x+1/2, -y+1/2, -z'
'x+1/2, -y+1/2, z-1/2'

loop_
_atom_site_label
_atom_site_type_symbol
_atom_site_fract_x
_atom_site_fract_y
_atom_site_fract_z
_atom_site_U_iso_or_equiv
_atom_site_adp_type
_atom_site_occupancy
_atom_site_calc_flag
_atom_site_refinement_flags
Cd1 Cd 0.2500 0.2500 0.0000 0.03175(16) Uani 1 d S
S1 S 0.31536(5) 0.20530(12) 0.30118(15) 0.0456(3) Uani 1 d .
C1 C 0.28275(15) 0.0727(4) 0.3769(5) 0.0322(8) Uani 1 d .
N1 N 0.26086(16) -0.0221(3) 0.4299(5) 0.0445(8) Uani 1 d .
N2 N 0.16960(13) 0.1970(4) 0.1454(4) 0.0350(7) Uani 1 d .
C2 C 0.15309(17) 0.0681(4) 0.1521(5) 0.0398(9) Uani 1 d .
H2 H 0.1749 -0.0001 0.0984 0.080 Uiso 1 d R
C3 C 0.10605(18) 0.0291(4) 0.2337(6) 0.0465(10) Uani 1 d .
H3 H 0.0957 -0.0648 0.2377 0.080 Uiso 1 d R
C4 C 0.07458(17) 0.1264(4) 0.3109(5) 0.0418(10) Uani 1 d .
H4 H 0.0417 0.1015 0.3680 0.080 Uiso 1 d R
C5 C 0.09102(15) 0.2615(4) 0.3056(5) 0.0340(8) Uani 1 d .
C6 C 0.13881(16) 0.2912(4) 0.2223(5) 0.0366(8) Uani 1 d .
H6 H 0.1504 0.3841 0.2177 0.080 Uiso 1 d R
C7 C 0.05604(17) 0.3657(5) 0.3906(5) 0.0409(9) Uani 1 d .
O1 O 0.01579(13) 0.3292(3) 0.4717(5) 0.0579(9) Uani 1 d .
N3 N 0.06868(15) 0.4954(4) 0.3763(5) 0.0526(10) Uani 1 d .
H3NA H 0.1006 0.5275 0.3309 0.050 Uiso 1 d R
H3NB H 0.0470 0.5632 0.4198 0.050 Uiso 1 d R
O1W O 0.0000 0.1555(8) 0.7500 0.110(2) Uiso 1 d S
H1WB H -0.0059 0.2064 0.8534 0.080 Uiso 1 d R

loop_
_atom_site_aniso_label
_atom_site_aniso_U_11
_atom_site_aniso_U_22
_atom_site_aniso_U_33
_atom_site_aniso_U_23
_atom_site_aniso_U_13
_atom_site_aniso_U_12
Cd1 0.0344(2) 0.0251(2) 0.0370(2) 0.00005(16) 0.01387(14) 0.00448(16)
S1 0.0512(6) 0.0369(5) 0.0480(6) 0.0129(5) -0.0059(5) -0.0154(5)
C1 0.0355(19) 0.0286(18) 0.0327(18) 0.0021(15) 0.0041(15) 0.0029(15)
N1 0.054(2) 0.0308(18) 0.050(2) 0.0075(16) 0.0142(17) -0.0043(16)
N2 0.0376(18) 0.0323(16) 0.0360(16) 0.0019(13) 0.0112(14) 0.0055(14)
C2 0.040(2) 0.036(2) 0.044(2) -0.0002(17) 0.0107(17) 0.0055(17)
C3 0.043(2) 0.034(2) 0.064(3) -0.003(2) 0.016(2) 0.0005(18)
C4 0.035(2) 0.049(3) 0.042(2) 0.0002(19) 0.0113(17) 0.0012(18)
C5 0.0322(18) 0.037(2) 0.0334(17) -0.0011(16) 0.0080(14) 0.0041(16)
C6 0.0328(19) 0.036(2) 0.042(2) -0.0021(16) 0.0132(16) 0.0039(16)
C7 0.032(2) 0.050(3) 0.042(2) -0.0066(18) 0.0114(17) 0.0068(18)
O1 0.0491(18) 0.055(2) 0.072(2) -0.0080(17) 0.0342(16) 0.0024(15)
N3 0.045(2) 0.041(2) 0.074(3) -0.0092(18) 0.0302(19) 0.0057(17)

loop_
_atom_type_symbol
_atom_type_description
_atom_type_scat_dispersion_real
_atom_type_scat_dispersion_imag
_atom_type_scat_source
C C 0.0033 0.0016 'International Tables Vol C Tables 4.2.6.8 and 6.1.1.4'
H H 0.0000 0.0000 'International Tables Vol C Tables 4.2.6.8 and 6.1.1.4'
N N 0.0061 0.0033 'International Tables Vol C Tables 4.2.6.8 and 6.1.1.4'
O O 0.0106 0.0060 'International Tables Vol C Tables 4.2.6.8 and 6.1.1.4'
S S 0.1246 0.1234 'International Tables Vol C Tables 4.2.6.8 and 6.1.1.4'
Cd Cd -0.8075 1.2024 'International Tables Vol C Tables 4.2.6.8 and 6.1.1.4'

loop_
_geom_angle_atom_site_label_1
_geom_angle_atom_site_label_2
_geom_angle_atom_site_label_3
_geom_angle
_geom_angle_site_symmetry_1
_geom_angle_site_symmetry_3
N1 Cd1 N1 180.0 6 4
N1 Cd1 N2 90.07(12) 6 7
N1 Cd1 N2 89.93(13) 4 7
N1 Cd1 N2 89.93(13) 6 .
N1 Cd1 N2 90.07(13) 4 .
N2 Cd1 N2 180.0 7 .
N1 Cd1 S1 91.75(10) 6 7
N1 Cd1 S1 88.25(10) 4 7
N2 Cd1 S1 91.79(9) 7 7
N2 Cd1 S1 88.21(9) . 7
N1 Cd1 S1 88.25(10) 6 .
N1 Cd1 S1 91.75(10) 4 .
N2 Cd1 S1 88.21(9) 7 .
N2 Cd1 S1 91.79(9) . .
S1 Cd1 S1 180.0 7 .
C1 S1 Cd1 98.64(14) . .
N1 C1 S1 178.5(4) . .
C1 N1 Cd1 156.7(3) . 4_545
C2 N2 C6 117.9(3) . .
C2 N2 Cd1 119.2(2) . .
C6 N2 Cd1 122.9(3) . .
N2 C2 C3 122.6(4) . .
C4 C3 C2 119.1(4) . .
C3 C4 C5 119.3(4) . .
C6 C5 C4 117.7(4) . .
C6 C5 C7 124.0(4) . .
C4 C5 C7 118.3(3) . .
N2 C6 C5 123.4(4) . .
O1 C7 N3 121.0(4) . .
O1 C7 C5 119.6(4) . .
N3 C7 C5 119.3(4) . .

loop_
_geom_bond_atom_site_label_1
_geom_bond_atom_site_label_2
_geom_bond_distance
_geom_bond_site_symmetry_2
Cd1 N1 2.328(3) 6
Cd1 N1 2.328(3) 4
Cd1 N2 2.349(3) 7
Cd1 N2 2.349(3) .
Cd1 S1 2.7637(14) 7
Cd1 S1 2.7637(14) .
S1 C1 1.647(4) .
C1 N1 1.158(5) .
N1 Cd1 2.328(3) 4_545
N2 C2 1.335(5) .
N2 C6 1.344(5) .
C2 C3 1.381(6) .
C3 C4 1.375(6) .
C4 C5 1.392(6) .
C5 C6 1.380(5) .
C5 C7 1.499(5) .
C7 O1 1.234(5) .
C7 N3 1.322(6) .

loop_
_geom_hbond_atom_site_label_D
_geom_hbond_atom_site_label_H
_geom_hbond_atom_site_label_A
_geom_hbond_distance_DH
_geom_hbond_distance_HA
_geom_hbond_distance_DA
_geom_hbond_angle_DHA
_geom_hbond_site_symmetry_A
N3 H3NB O1 0.92 2.06 2.960(4) 164.2 5_566
O1W H1WB O1 0.95 1.82 2.766(6) 170.3 2_556
